data_1510873
loop_
_publ_author_name
'Ilyukhin, A.B.'
'Dzhurinskii, B.F.'

_publ_section_title
;
 Crystal structures of double borates LnBa3(BO3)3(Ln=Dy,Ho,Tm,Yb,Lu)
;
_journal_name_full 'Zhurnal Neorganicheskoi Khimii'
_journal_page_first 1625
_journal_page_last 1630
_journal_volume 38
_journal_year 1993
_chemical_formula_sum 'B3 Ba3 Lu O9'
_chemical_name_systematic 'Lu Ba3 (B O3)3'
_space_group_IT_number 185
_symmetry_space_group_name_Hall 'P 6c -2'
_symmetry_space_group_name_H-M 'P 63 c m'
_cell_angle_alpha 90
_cell_angle_beta 90
_cell_angle_gamma 120
_cell_formula_units_Z 6
_cell_length_a 9.382
_cell_length_b 9.382
_cell_length_c 17.421
_cell_volume 1327.989
_citation_journal_id_ASTM ZNOKAQ
_cod_data_source_file boron_386.cif
_cod_data_source_block B3Ba3Lu1O9
_cod_original_formula_sum 'B3 Ba3 Lu1 O9'
_cod_database_code 1510873

loop_
_symmetry_equiv_pos_as_xyz
x,y,z
x-y,x,z+1/2
-y,x-y,z
-x,-y,z+1/2
-x+y,-x,z
y,-x+y,z+1/2
y,x,z
-x+y,y,z+1/2
-x,-x+y,z
-y,-x,z+1/2
x-y,-y,z
x,x-y,z+1/2

loop_
_atom_site_label
_atom_site_type_symbol
_atom_site_fract_x
_atom_site_fract_y
_atom_site_fract_z
_atom_site_occupancy
_atom_site_U_iso_or_equiv
Ba3 Ba+2 0.3428 0.3428 0.1285 1 0.0
O4 O-2 0.477 0.477 0.7473 1 0.0
Ba4 Ba+2 0.3234 0.3234 0.3711 1 0.0
B3 B+3 0.341 0.341 0.924 1 0.0
O6 O-2 0.197 0.197 0.931 1 0.0
B2 B+3 0.34 0.34 0.749 1 0.0
Ba1 Ba+2 0 0 0.2241 1 0.0
Lu2 Lu+3 0.6667 0.3333 -0.0042 1 0.0
O1 O-2 0.178 0.178 0.587 1 0.0
Lu1 Lu+3 0 0 0 1 0.0
O3 O-2 0.185 0.334 0.7472 1 0.0
B1 B+3 0.33 0.33 0.57 1 0.0
O5 O-2 0.336 0.48 0.9202 1 0.0
O2 O-2 0.327 0.48 0.5717 1 0.0
Ba2 Ba+2 0.6667 0.3333 0.2722 1 0.0
